data_2006046
loop_
_publ_author_name
'Suresh, E.'
'Bhadbhade, M. M.'

_publ_contact_author
;
        Mohan M. Bhadbhade
        Sophisticated Analytical Instruments Division
        Central Salt And Marine Chemicals Research Institute
        Bhavnagar-364 002
        Gujarat State
        INDIA
;
_publ_section_title
;
 Metal--\a,\w-Dicarboxylate Complexes. II.
 <i>catena</i>-Poly[bis(imidazole-<i>N</i>^3^)copper(II)-di-\m-adipato(1
 --)-<i>O</i>^1^:<i>O</i>^6^;<i>O</i>^6^:<i>O</i>^1^]
;
_journal_issue 4
_journal_name_full 'Acta Crystallographica Section C'
_journal_page_first 422
_journal_page_last 425
_journal_paper_doi 10.1107/S0108270196014138
_journal_volume 53
_journal_year 1997
_chemical_formula_iupac '[Cu (C3 H4 N2)2 (C6 H9 O4)2]'
_chemical_formula_structural '[Cu1(C6H9O4)~2~(C3N2H4)~2~]n'
_chemical_formula_sum 'C18 H26 Cu N4 O8'
_chemical_formula_weight 489.97
_space_group_IT_number 15
_symmetry_cell_setting monoclinic
_symmetry_space_group_name_Hall '-C 2yc'
_symmetry_space_group_name_H-M 'C 1 2/c 1'
_audit_creation_method SHELXL
_cell_angle_alpha 90.00
_cell_angle_beta 93.35(3)
_cell_angle_gamma 90.00
_cell_formula_units_Z 4
_cell_length_a 10.613(2)
_cell_length_b 15.402(3)
_cell_length_c 12.928(4)
_cell_measurement_reflns_used 25
_cell_measurement_temperature 293(2)
_cell_measurement_theta_max 13
_cell_measurement_theta_min 11
_cell_volume 2109.6(9)
_computing_cell_refinement 'CAD-4 Software'
_computing_data_collection 'CAD-4 Software (Enraf-Nonius, 1989)'
_computing_data_reduction 'NRCVAX (Gabe, Le Page, Lee & White, 1986)'
_computing_structure_refinement 'SHELXL93 (Sheldrick, 1993)'
_computing_structure_solution 'SHELXS86 (Sheldrick, 1990)'
_diffrn_ambient_temperature 293(2)
_diffrn_measurement_device 'Enraf CAD-4'
_diffrn_measurement_method \w-2\q
_diffrn_radiation_monochromator ' graphite '
_diffrn_radiation_source 'fine-focus sealed tube'
_diffrn_radiation_type MoK\a
_diffrn_radiation_wavelength 0.71070
_diffrn_reflns_av_R_equivalents 0.0000
_diffrn_reflns_av_sigmaI/netI 0.0199
_diffrn_reflns_limit_h_max 11
_diffrn_reflns_limit_h_min -11
_diffrn_reflns_limit_k_max 16
_diffrn_reflns_limit_k_min 0
_diffrn_reflns_limit_l_max 13
_diffrn_reflns_limit_l_min 0
_diffrn_reflns_number 1375
_diffrn_reflns_theta_max 22.54
_diffrn_reflns_theta_min 2.33
_diffrn_standards_decay_% 0
_diffrn_standards_interval_time 60
_diffrn_standards_number 3
_exptl_absorpt_coefficient_mu 1.089
_exptl_absorpt_correction_type none
_exptl_crystal_colour 'Dark bluish violet'
_exptl_crystal_density_diffrn 1.543
_exptl_crystal_density_meas ?
_exptl_crystal_description Plate
_exptl_crystal_F_000 1020
_exptl_crystal_size_max 0.20
_exptl_crystal_size_mid 0.14
_exptl_crystal_size_min 0.06
_refine_diff_density_max 0.433
_refine_diff_density_min -0.197
_refine_ls_extinction_coef ' none'
_refine_ls_extinction_method ' none'
_refine_ls_goodness_of_fit_all 1.081
_refine_ls_goodness_of_fit_obs 1.136
_refine_ls_hydrogen_treatment 'H atoms refined'
_refine_ls_matrix_type full
_refine_ls_number_parameters 194
_refine_ls_number_reflns 1375
_refine_ls_number_restraints 0
_refine_ls_restrained_S_all 1.081
_refine_ls_restrained_S_obs 1.136
_refine_ls_R_factor_all 0.0354
_refine_ls_R_factor_obs 0.0291
_refine_ls_shift/esd_max 0.000
_refine_ls_shift/esd_mean 0.000
_refine_ls_structure_factor_coef Fsqd
_refine_ls_weighting_details 'w = 1/[\s^2^(Fo^2^)+(0.0404P)^2^+3.2127P] where P=(Fo^2^+2Fc^2^)/3'
_refine_ls_weighting_scheme calc
_refine_ls_wR_factor_all 0.0768
_refine_ls_wR_factor_obs 0.0747
_reflns_number_observed 1205
_reflns_number_total 1375
_reflns_observed_criterion >2sigma(I)
_cod_data_source_file de1043.cif
_cod_data_source_block default
_cod_depositor_comments
;
The following automatic conversions were performed:

'_exptl_crystal_density_meas' value 'not measured' was changed to '?'
- the value is perceived as not measured.

Automatic conversion script
Id: cif_fix_values 3008 2015-01-20 13:52:24Z robertas 

The following automatic conversions were performed:

'_refine_ls_weighting_scheme' value 'calc w =
1/[\s^2^(Fo^2^)+(0.0404P)^2^+3.2127P] where P=(Fo^2^+2Fc^2^)/3' was
changed to 'calc'. New tag '_refine_ls_weighting_details' was
created. The value of the new tag was set to 'w =
1/[\s^2^(Fo^2^)+(0.0404P)^2^+3.2127P] where P=(Fo^2^+2Fc^2^)/3'.

Automatic conversion script
Id: cif_fix_values 3143 2015-03-26 13:38:13Z robertas 
;
_cod_original_sg_symbol_H-M 'C 2/c'
_cod_original_formula_sum 'C18 H26 Cu1 N4 O8'
_cod_database_code 2006046

loop_
_symmetry_equiv_pos_as_xyz
'x, y, z'
'-x, y, -z+1/2'
'x+1/2, y+1/2, z'
'-x+1/2, y+1/2, -z+1/2'
'-x, -y, -z'
'x, -y, z-1/2'
'-x+1/2, -y+1/2, -z'
'x+1/2, -y+1/2, z-1/2'

loop_
_atom_site_aniso_label
_atom_site_aniso_U_11
_atom_site_aniso_U_12
_atom_site_aniso_U_13
_atom_site_aniso_U_22
_atom_site_aniso_U_23
_atom_site_aniso_U_33
Cu1 0.0202(3) -0.0043(2) -0.0023(2) 0.0255(3) 0.0012(2) 0.0318(3)
O1 0.0215(10) -0.0061(9) -0.0039(8) 0.0336(12) -0.0021(10) 0.0447(12)
O2 0.0267(12) -0.0007(12) 0.0051(12) 0.058(2) -0.0363(15) 0.103(2)
O3 0.0337(13) 0.0038(11) 0.0050(12) 0.0385(13) -0.0202(13) 0.089(2)
O4 0.0253(11) -0.0011(10) -0.0037(11) 0.0438(14) -0.0317(13) 0.084(2)
N1 0.0246(12) 0.0019(10) -0.0004(11) 0.0267(13) 0.0032(11) 0.0358(14)
N2 0.047(2) 0.0092(14) -0.0069(14) 0.036(2) 0.0116(14) 0.043(2)
C1 0.029(2) -0.007(2) -0.0021(14) 0.042(2) -0.007(2) 0.044(2)
C2 0.027(2) -0.012(2) 0.002(2) 0.070(3) -0.037(3) 0.097(4)
C3 0.026(2) -0.010(2) 0.002(2) 0.052(2) -0.019(2) 0.074(3)
C4 0.025(2) -0.009(2) 0.000(2) 0.068(3) -0.031(2) 0.087(3)
C5 0.033(2) -0.013(2) 0.010(2) 0.061(3) -0.035(3) 0.095(3)
C6 0.027(2) -0.006(2) 0.0022(13) 0.044(2) -0.008(2) 0.040(2)
C7 0.029(2) 0.009(2) 0.007(2) 0.054(2) 0.017(2) 0.050(2)
C8 0.042(2) 0.002(2) 0.007(2) 0.051(2) 0.012(2) 0.046(2)
C9 0.027(2) 0.006(2) 0.002(2) 0.044(2) 0.006(2) 0.048(2)

loop_
_atom_site_label
_atom_site_occupancy
_atom_site_fract_x
_atom_site_fract_y
_atom_site_fract_z
_atom_site_U_iso_or_equiv
_atom_site_thermal_displace_type
_atom_site_calc_flag
_atom_site_refinement_flags
_atom_site_type_symbol
Cu1 1 0.2500 0.2500 0.0000 0.0260(2) Uani d S Cu
O1 1 0.4138(2) 0.30353(13) 0.0486(2) 0.0335(5) Uani d . O
O2 1 0.3401(2) 0.4285(2) 0.1066(2) 0.0625(8) Uani d . O
O3 1 0.1264(2) 0.36690(14) 0.0818(2) 0.0537(7) Uani d . O
O4 1 0.0326(2) 0.48717(15) 0.1279(2) 0.0514(6) Uani d . O
N1 1 0.2466(2) 0.18386(14) 0.1297(2) 0.0291(6) Uani d . N
N2 1 0.3028(3) 0.0978(2) 0.2575(2) 0.0423(7) Uani d . N
C1 1 0.4277(3) 0.3779(2) 0.0862(2) 0.0386(8) Uani d . C
C2 1 0.5604(3) 0.4130(3) 0.1057(5) 0.0649(12) Uani d . C
C3 1 0.6685(3) 0.3591(3) 0.0830(4) 0.0506(9) Uani d . C
C4 1 -0.2082(3) 0.4088(3) 0.1030(4) 0.0603(11) Uani d . C
C5 1 -0.0937(3) 0.3636(3) 0.0765(4) 0.0629(12) Uani d . C
C6 1 0.0273(3) 0.4126(2) 0.0979(2) 0.0371(8) Uani d . C
C7 1 0.1444(3) 0.1652(2) 0.1856(3) 0.0441(9) Uani d . C
C8 1 0.1790(3) 0.1118(2) 0.2641(3) 0.0460(9) Uani d . C
C9 1 0.3401(3) 0.1411(2) 0.1760(3) 0.0398(8) Uani d . C
H1O 1 0.2109(54) 0.3949(38) 0.0982(41) 0.138(21) Uiso d . H
H1N 1 0.3380(32) 0.0674(22) 0.2913(26) 0.039(11) Uiso d . H
H21 1 0.5624(54) 0.4673(41) 0.0805(45) 0.137(25) Uiso d . H
H22 1 0.5672(44) 0.4227(31) 0.1759(39) 0.097(17) Uiso d . H
H31 1 0.6594(42) 0.3327(31) 0.0110(38) 0.101(16) Uiso d . H
H32 1 0.6695(27) 0.3094(21) 0.1272(23) 0.032(9) Uiso d . H
H41 1 -0.2021(42) 0.4141(31) 0.1825(39) 0.101(16) Uiso d . H
H42 1 -0.2026(56) 0.4652(43) 0.0606(49) 0.154(25) Uiso d . H
H51 1 -0.0974(38) 0.3414(28) 0.0069(35) 0.081(14) Uiso d . H
H52 1 -0.1047(65) 0.3099(51) 0.1259(54) 0.178(29) Uiso d . H
H7 1 0.0711(34) 0.1853(22) 0.1657(27) 0.054(10) Uiso d . H
H8 1 0.1348(33) 0.0868(23) 0.3209(27) 0.058(10) Uiso d . H
H9 1 0.4096(32) 0.1412(21) 0.1560(25) 0.037(10) Uiso d . H

loop_
_atom_type_symbol
_atom_type_description
_atom_type_scat_dispersion_real
_atom_type_scat_dispersion_imag
_atom_type_scat_source
Cu Cu 0.3201 1.2651 'International Tables Vol C Tables 4.2.6.8 and 6.1.1.4'
O O 0.0106 0.0060 'International Tables Vol C Tables 4.2.6.8 and 6.1.1.4'
N N 0.0061 0.0033 'International Tables Vol C Tables 4.2.6.8 and 6.1.1.4'
C C 0.0033 0.0016 'International Tables Vol C Tables 4.2.6.8 and 6.1.1.4'
H H 0.0000 0.0000 'International Tables Vol C Tables 4.2.6.8 and 6.1.1.4'

loop_
_geom_angle_atom_site_label_1
_geom_angle_atom_site_label_2
_geom_angle_atom_site_label_3
_geom_angle_site_symmetry_1
_geom_angle_site_symmetry_3
_geom_angle
_geom_angle_publ_flag
N1 Cu1 N1 . 7 180.0 yes
N1 Cu1 O1 . 7 89.75(9) yes
N1 Cu1 O1 7 7 90.25(9) yes
N1 Cu1 O1 . . 90.25(9) yes
N1 Cu1 O1 7 . 89.75(9) yes
O1 Cu1 O1 7 . 180.0 yes
N1 Cu1 O3 . . 88.62(9) yes
N1 Cu1 O3 7 . 91.38(9) yes
O1 Cu1 O3 7 . 87.81(8) yes
O1 Cu1 O3 . . 92.19(8) yes
C6 O3 Cu1 . . 155.9(2) ?
C1 O1 Cu1 . . 125.7(2) ?
C9 N1 C7 . . 104.9(3) ?
C9 N1 Cu1 . . 126.9(2) ?
C7 N1 Cu1 . . 127.9(2) ?
C9 N2 C8 . . 108.0(3) ?
C4 C5 C6 . . 115.6(3) ?
O4 C6 O3 . . 123.0(3) yes
O4 C6 C5 . . 123.9(3) ?
O3 C6 C5 . . 113.1(3) ?
C2 C3 C4 . 1_655 110.9(3) ?
C3 C2 C1 . . 119.8(3) ?
C5 C4 C3 . 1_455 116.1(3) ?
O1 C1 O2 . . 125.4(3) yes
O1 C1 C2 . . 118.7(3) ?
O2 C1 C2 . . 115.9(3) ?
C8 C7 N1 . . 109.8(3) ?
N1 C9 N2 . . 111.3(3) ?
N2 C8 C7 . . 106.0(3) ?

loop_
_geom_bond_atom_site_label_1
_geom_bond_atom_site_label_2
_geom_bond_site_symmetry_2
_geom_bond_distance
_geom_bond_publ_flag
Cu1 N1 . 1.964(2) yes
Cu1 N1 7 1.964(2) yes
Cu1 O1 7 1.992(2) yes
Cu1 O1 . 1.992(2) yes
Cu1 O3 . 2.499(2) yes
Cu1 O3 7 2.499(2) yes
O3 C6 . 1.292(4) yes
O4 C6 . 1.212(4) yes
O1 C1 . 1.249(4) yes
N1 C9 . 1.306(4) ?
N1 C7 . 1.368(4) ?
O2 C1 . 1.253(4) yes
N2 C9 . 1.327(4) ?
N2 C8 . 1.339(4) ?
C5 C4 . 1.459(5) ?
C5 C6 . 1.502(5) ?
C3 C2 . 1.459(5) ?
C3 C4 1_655 1.525(5) ?
C2 C1 . 1.516(5) ?
C4 C3 1_455 1.525(5) ?
C7 C8 . 1.342(5) ?
